data_7044931
loop_
_publ_author_name
'Nakata, Norio'
'Hosoda, Narimi'
'Takahashi, Shintaro'
'Ishii, Akihiko'

_publ_section_title
;
 Chlorogermylenes and -stannylenes stabilized by diimidosulfinate ligands:
 synthesis, structures, and reactivity.
;
_journal_issue 2
_journal_name_full 'Dalton transactions (Cambridge, England : 2003)'
_journal_page_first 481
_journal_page_last 490
_journal_paper_doi 10.1039/c7dt04390b
_journal_volume 47
_journal_year 2018
_chemical_formula_moiety 'C28 H46 Cl2 N4 S4 Sn2, C6 H6'
_chemical_formula_sum 'C34 H52 Cl2 N4 S4 Sn2'
_chemical_formula_weight 953.32
_chemical_name_systematic
; 
 'C28 H46 Cl2 N4 S4 Sn2, C6 H6' 
;
_space_group_IT_number 14
_space_group_name_Hall '-P 2yn'
_space_group_name_H-M_alt 'P 1 21/n 1'
_symmetry_cell_setting monoclinic
_symmetry_Int_Tables_number 14
_symmetry_space_group_name_Hall '-P 2yn'
_symmetry_space_group_name_H-M 'P 1 21/n 1'
_atom_sites_solution_hydrogens geom
_atom_sites_solution_primary direct
_atom_sites_solution_secondary difmap
_audit_creation_method SHELXL-97
_audit_update_record
;
2017-03-01 deposited with the CCDC.
2017-11-30 downloaded from the CCDC.
;
_cell_angle_alpha 90.00
_cell_angle_beta 95.8210(10)
_cell_angle_gamma 90.00
_cell_formula_units_Z 2
_cell_length_a 12.9068(10)
_cell_length_b 11.6435(9)
_cell_length_c 14.1347(11)
_cell_measurement_reflns_used 6847
_cell_measurement_temperature 100(2)
_cell_measurement_theta_max 27.51
_cell_measurement_theta_min 2.25
_cell_volume 2113.2(3)
_computing_cell_refinement 'Bruker SAINT'
_computing_data_collection 'Bruker APEX-II'
_computing_data_reduction 'Bruker SAINT'
_computing_molecular_graphics 'Yadokari-XG 2009 (Wakita, Nemoto et al., 2009)'
_computing_publication_material 'Yadokari-XG 2009 (Wakita, Nemoto et al., 2009)'
_computing_structure_refinement 'SHELXL-97 (Sheldrick, 1997)'
_computing_structure_solution 'SHELXS-97 (Sheldrick, 1990)'
_diffrn_ambient_temperature 100(2)
_diffrn_detector_area_resol_mean 8.333
_diffrn_measured_fraction_theta_full 0.996
_diffrn_measured_fraction_theta_max 0.996
_diffrn_measurement_device_type 'Bruker APEX-II CCD'
_diffrn_measurement_method 'phi and omega scans'
_diffrn_radiation_monochromator 'Bruker Helios multilayered confocal mirror'
_diffrn_radiation_source 'Bruker TXS fine-focus rotating anode'
_diffrn_radiation_type MoK\a
_diffrn_radiation_wavelength 0.71073
_diffrn_reflns_av_R_equivalents 0.0354
_diffrn_reflns_av_sigmaI/netI 0.0329
_diffrn_reflns_limit_h_max 15
_diffrn_reflns_limit_h_min -15
_diffrn_reflns_limit_k_max 14
_diffrn_reflns_limit_k_min -8
_diffrn_reflns_limit_l_max 17
_diffrn_reflns_limit_l_min -14
_diffrn_reflns_number 10211
_diffrn_reflns_theta_full 25.50
_diffrn_reflns_theta_max 25.50
_diffrn_reflns_theta_min 2.04
_exptl_absorpt_coefficient_mu 1.534
_exptl_absorpt_correction_T_max 0.9554
_exptl_absorpt_correction_T_min 0.9412
_exptl_absorpt_correction_type numerical
_exptl_absorpt_process_details 'SADABS (Sheldrick, 1997)'
_exptl_crystal_colour colorless
_exptl_crystal_density_diffrn 1.498
_exptl_crystal_density_meas ?
_exptl_crystal_density_method 'not measured'
_exptl_crystal_description prism
_exptl_crystal_F_000 964
_exptl_crystal_size_max 0.04
_exptl_crystal_size_mid 0.04
_exptl_crystal_size_min 0.03
_refine_diff_density_max 3.371
_refine_diff_density_min -0.484
_refine_diff_density_rms 0.099
_refine_ls_extinction_method none
_refine_ls_goodness_of_fit_ref 1.017
_refine_ls_hydrogen_treatment constr
_refine_ls_matrix_type full
_refine_ls_number_parameters 214
_refine_ls_number_reflns 3907
_refine_ls_number_restraints 0
_refine_ls_restrained_S_all 1.017
_refine_ls_R_factor_all 0.0333
_refine_ls_R_factor_gt 0.0300
_refine_ls_shift/su_max 0.001
_refine_ls_shift/su_mean 0.000
_refine_ls_structure_factor_coef Fsqd
_refine_ls_weighting_details 'calc w=1/[\s^2^(Fo^2^)+(0.0578P)^2^+2.6698P] where P=(Fo^2^+2Fc^2^)/3'
_refine_ls_weighting_scheme calc
_refine_ls_wR_factor_gt 0.0899
_refine_ls_wR_factor_ref 0.0922
_reflns_number_gt 3507
_reflns_number_total 3907
_reflns_threshold_expression >2sigma(I)
_cod_data_source_file c7dt04390b2.cif
_cod_data_source_block naka284
_cod_depositor_comments
;
The following automatic conversions were performed:

'_exptl_crystal_density_meas' value 'not measured' was changed to '?'
- the value is perceived as not measured.

Automatic conversion script
Id: cif_fix_values 4973 2017-02-22 13:04:09Z antanas 

 Adding full bibliography for 7044927--7044934.cif.
;
_cod_original_sg_symbol_H-M 'P 21/n'
_cod_database_code 7044931

loop_
_symmetry_equiv_pos_as_xyz
'x, y, z'
'-x+1/2, y+1/2, -z+1/2'
'-x, -y, -z'
'x-1/2, -y-1/2, z-1/2'

loop_
_atom_site_label
_atom_site_type_symbol
_atom_site_fract_x
_atom_site_fract_y
_atom_site_fract_z
_atom_site_U_iso_or_equiv
_atom_site_adp_type
_atom_site_occupancy
_atom_site_symmetry_multiplicity
_atom_site_calc_flag
_atom_site_refinement_flags
Sn1 Sn 0.632060(17) 0.022644(19) 0.010869(14) 0.01612(10) Uani 1 1 d .
S2 S 0.77566(6) 0.21438(7) 0.00353(5) 0.01462(18) Uani 1 1 d .
N1 N 0.7182(2) 0.1530(2) 0.08912(18) 0.0163(6) Uani 1 1 d .
C15 C 0.9662(3) 0.5941(4) -0.0571(3) 0.0346(9) Uani 1 1 d .
H24 H 0.9433 0.6577 -0.0958 0.042 Uiso 1 1 calc R
N2 N 0.7376(2) 0.1148(2) -0.07325(18) 0.0165(6) Uani 1 1 d .
C5 C 0.6975(3) 0.3376(3) -0.0343(2) 0.0148(6) Uani 1 1 d .
C13 C 0.9134(3) 0.0458(4) -0.1063(3) 0.0346(9) Uani 1 1 d .
H18 H 0.9463 0.1055 -0.0646 0.052 Uiso 1 1 calc R
H19 H 0.9570 0.0297 -0.1576 0.052 Uiso 1 1 calc R
H20 H 0.9055 -0.0244 -0.0693 0.052 Uiso 1 1 calc R
C11 C 0.8061(3) 0.0871(3) -0.1488(2) 0.0202(7) Uani 1 1 d .
C1 C 0.7288(3) 0.1992(3) 0.1886(2) 0.0174(7) Uani 1 1 d .
C6 C 0.7400(3) 0.4445(3) -0.0107(2) 0.0190(7) Uani 1 1 d .
H10 H 0.8079 0.4508 0.0218 0.023 Uiso 1 1 calc R
C10 C 0.5994(3) 0.3271(3) -0.0845(2) 0.0209(7) Uani 1 1 d .
H14 H 0.5717 0.2536 -0.1018 0.025 Uiso 1 1 calc R
C2 C 0.6369(3) 0.2774(3) 0.2043(2) 0.0250(8) Uani 1 1 d .
H1 H 0.6382 0.3451 0.1633 0.038 Uiso 1 1 calc R
H2 H 0.6420 0.3016 0.2710 0.038 Uiso 1 1 calc R
H3 H 0.5716 0.2355 0.1886 0.038 Uiso 1 1 calc R
C16 C 0.9920(3) 0.4904(4) -0.0974(3) 0.0341(10) Uani 1 1 d .
H25 H 0.9866 0.4836 -0.1647 0.041 Uiso 1 1 calc R
C4 C 0.7312(3) 0.0941(3) 0.2549(2) 0.0232(8) Uani 1 1 d .
H7 H 0.6657 0.0514 0.2427 0.035 Uiso 1 1 calc R
H8 H 0.7397 0.1198 0.3212 0.035 Uiso 1 1 calc R
H9 H 0.7895 0.0442 0.2428 0.035 Uiso 1 1 calc R
C17 C 1.0251(3) 0.3978(4) -0.0428(3) 0.0332(9) Uani 1 1 d .
H26 H 1.0423 0.3279 -0.0723 0.040 Uiso 1 1 calc R
C7 C 0.6812(3) 0.5429(3) -0.0353(3) 0.0233(8) Uani 1 1 d .
H11 H 0.7086 0.6167 -0.0186 0.028 Uiso 1 1 calc R
C14 C 0.7507(3) -0.0088(3) -0.2086(3) 0.0239(8) Uani 1 1 d .
H21 H 0.7414 -0.0756 -0.1681 0.036 Uiso 1 1 calc R
H22 H 0.7928 -0.0308 -0.2597 0.036 Uiso 1 1 calc R
H23 H 0.6825 0.0185 -0.2363 0.036 Uiso 1 1 calc R
C9 C 0.5433(3) 0.4250(3) -0.1087(2) 0.0249(8) Uani 1 1 d .
H13 H 0.4762 0.4190 -0.1429 0.030 Uiso 1 1 calc R
C8 C 0.5839(3) 0.5328(3) -0.0837(3) 0.0247(8) Uani 1 1 d .
H12 H 0.5441 0.5998 -0.1002 0.030 Uiso 1 1 calc R
C3 C 0.8313(3) 0.2645(3) 0.2089(2) 0.0231(8) Uani 1 1 d .
H4 H 0.8892 0.2153 0.1941 0.035 Uiso 1 1 calc R
H5 H 0.8410 0.2862 0.2762 0.035 Uiso 1 1 calc R
H6 H 0.8296 0.3338 0.1695 0.035 Uiso 1 1 calc R
C12 C 0.8177(3) 0.1936(3) -0.2097(3) 0.0317(9) Uani 1 1 d .
H15 H 0.7488 0.2191 -0.2373 0.048 Uiso 1 1 calc R
H16 H 0.8608 0.1752 -0.2609 0.048 Uiso 1 1 calc R
H17 H 0.8509 0.2551 -0.1701 0.048 Uiso 1 1 calc R
S1 S 0.50088(8) -0.00741(8) 0.12222(6) 0.0246(2) Uani 1 1 d .
Cl1 Cl 0.73144(8) -0.14834(7) 0.03433(6) 0.0303(2) Uani 1 1 d .

loop_
_atom_site_aniso_label
_atom_site_aniso_U_11
_atom_site_aniso_U_22
_atom_site_aniso_U_33
_atom_site_aniso_U_23
_atom_site_aniso_U_13
_atom_site_aniso_U_12
Sn1 0.02338(16) 0.01398(15) 0.01064(14) -0.00003(8) -0.00001(10) -0.00628(8)
S2 0.0175(4) 0.0133(4) 0.0128(4) -0.0003(3) -0.0002(3) -0.0027(3)
N1 0.0245(15) 0.0150(14) 0.0091(13) 0.0003(10) -0.0002(11) -0.0058(11)
C15 0.0176(19) 0.046(2) 0.040(2) 0.0090(19) 0.0019(16) -0.0115(17)
N2 0.0223(15) 0.0137(13) 0.0139(13) -0.0038(11) 0.0035(11) -0.0050(11)
C5 0.0187(16) 0.0156(16) 0.0107(15) 0.0003(12) 0.0039(12) -0.0006(13)
C13 0.026(2) 0.039(2) 0.040(2) -0.0131(19) 0.0037(17) 0.0037(17)
C11 0.0237(19) 0.0217(17) 0.0158(16) -0.0040(14) 0.0048(14) -0.0015(14)
C1 0.0237(18) 0.0184(16) 0.0094(15) -0.0012(13) -0.0010(12) -0.0023(13)
C6 0.0235(18) 0.0178(16) 0.0159(16) 0.0008(13) 0.0026(13) -0.0027(14)
C10 0.0234(18) 0.0218(18) 0.0175(16) -0.0009(14) 0.0018(14) -0.0048(14)
C2 0.033(2) 0.0251(19) 0.0173(17) -0.0039(14) 0.0028(15) 0.0006(15)
C16 0.024(2) 0.056(3) 0.022(2) -0.0062(18) 0.0024(16) -0.0143(18)
C4 0.030(2) 0.0243(19) 0.0137(16) 0.0021(14) -0.0038(14) -0.0034(15)
C17 0.022(2) 0.041(2) 0.036(2) -0.0058(19) 0.0025(16) -0.0093(17)
C7 0.034(2) 0.0161(16) 0.0215(18) -0.0003(14) 0.0080(15) -0.0004(15)
C14 0.033(2) 0.0215(18) 0.0176(18) -0.0058(14) 0.0063(15) -0.0056(15)
C9 0.0206(18) 0.033(2) 0.0213(17) 0.0045(15) 0.0020(14) 0.0030(15)
C8 0.031(2) 0.0221(19) 0.0225(19) 0.0044(14) 0.0090(16) 0.0077(15)
C3 0.0284(19) 0.0244(18) 0.0157(16) -0.0036(14) -0.0019(14) -0.0072(15)
C12 0.047(2) 0.026(2) 0.0244(19) -0.0024(16) 0.0151(17) -0.0064(18)
S1 0.0270(5) 0.0356(5) 0.0108(4) 0.0001(4) 0.0002(4) -0.0145(4)
Cl1 0.0520(6) 0.0156(4) 0.0235(4) 0.0026(3) 0.0043(4) 0.0029(4)

loop_
_atom_type_symbol
_atom_type_description
_atom_type_scat_dispersion_real
_atom_type_scat_dispersion_imag
_atom_type_scat_source
C C 0.0033 0.0016 'International Tables Vol C Tables 4.2.6.8 and 6.1.1.4'
H H 0.0000 0.0000 'International Tables Vol C Tables 4.2.6.8 and 6.1.1.4'
Cl Cl 0.1484 0.1585 'International Tables Vol C Tables 4.2.6.8 and 6.1.1.4'
N N 0.0061 0.0033 'International Tables Vol C Tables 4.2.6.8 and 6.1.1.4'
S S 0.1246 0.1234 'International Tables Vol C Tables 4.2.6.8 and 6.1.1.4'
Sn Sn -0.6537 1.4246 'International Tables Vol C Tables 4.2.6.8 and 6.1.1.4'

loop_
_geom_angle_atom_site_label_1
_geom_angle_atom_site_label_2
_geom_angle_atom_site_label_3
_geom_angle
_geom_angle_site_symmetry_1
_geom_angle_site_symmetry_3
N1 Sn1 N2 66.99(10) . .
N1 Sn1 Cl1 106.25(8) . .
N2 Sn1 Cl1 97.49(8) . .
N1 Sn1 S1 138.52(8) . 3_655
N2 Sn1 S1 92.59(7) . 3_655
Cl1 Sn1 S1 112.18(3) . 3_655
N1 Sn1 S1 97.29(8) . .
N2 Sn1 S1 158.66(8) . .
Cl1 Sn1 S1 100.91(3) . .
S1 Sn1 S1 90.41(3) 3_655 .
N1 Sn1 S2 33.79(7) . .
N2 Sn1 S2 33.62(7) . .
Cl1 Sn1 S2 108.14(3) . .
S1 Sn1 S2 115.62(3) 3_655 .
S1 Sn1 S2 128.05(3) . .
N2 S2 N1 93.03(13) . .
N2 S2 C5 104.29(14) . .
N1 S2 C5 106.46(14) . .
N2 S2 Sn1 47.77(9) . .
N1 S2 Sn1 45.92(9) . .
C5 S2 Sn1 106.37(11) . .
C1 N1 S2 121.9(2) . .
C1 N1 Sn1 137.6(2) . .
S2 N1 Sn1 100.29(12) . .
C16 C15 C17 118.1(4) . 3_765
C11 N2 S2 118.1(2) . .
C11 N2 Sn1 137.2(2) . .
S2 N2 Sn1 98.62(12) . .
C6 C5 C10 121.2(3) . .
C6 C5 S2 116.6(2) . .
C10 C5 S2 122.3(3) . .
N2 C11 C12 109.1(3) . .
N2 C11 C13 111.4(3) . .
C12 C11 C13 110.0(3) . .
N2 C11 C14 106.0(3) . .
C12 C11 C14 110.4(3) . .
C13 C11 C14 109.9(3) . .
N1 C1 C3 110.5(3) . .
N1 C1 C2 110.5(3) . .
C3 C1 C2 110.3(3) . .
N1 C1 C4 106.3(3) . .
C3 C1 C4 108.5(3) . .
C2 C1 C4 110.6(3) . .
C5 C6 C7 118.9(3) . .
C9 C10 C5 118.9(3) . .
C17 C16 C15 121.9(4) . .
C16 C17 C15 120.0(4) . 3_765
C8 C7 C6 120.0(3) . .
C10 C9 C8 120.6(3) . .
C7 C8 C9 120.4(3) . .
Sn1 S1 Sn1 89.59(3) 3_655 .

loop_
_geom_bond_atom_site_label_1
_geom_bond_atom_site_label_2
_geom_bond_distance
_geom_bond_site_symmetry_2
Sn1 N1 2.125(3) .
Sn1 N2 2.179(3) .
Sn1 Cl1 2.3732(9) .
Sn1 S1 2.4207(9) 3_655
Sn1 S1 2.4509(9) .
Sn1 S2 2.9102(8) .
S2 N2 1.630(3) .
S2 N1 1.645(3) .
S2 C5 1.803(3) .
N1 C1 1.499(4) .
C15 C16 1.390(6) .
C15 C17 1.408(6) 3_765
N2 C11 1.490(4) .
C5 C6 1.387(5) .
C5 C10 1.393(5) .
C13 C11 1.530(5) .
C11 C12 1.526(5) .
C11 C14 1.534(5) .
C1 C3 1.527(5) .
C1 C2 1.529(5) .
C1 C4 1.539(5) .
C6 C7 1.399(5) .
C10 C9 1.374(5) .
C16 C17 1.369(6) .
C17 C15 1.408(6) 3_765
C7 C8 1.372(5) .
C9 C8 1.393(6) .
S1 Sn1 2.4207(9) 3_655

loop_
_geom_torsion_atom_site_label_1
_geom_torsion_atom_site_label_2
_geom_torsion_atom_site_label_3
_geom_torsion_atom_site_label_4
_geom_torsion
_geom_torsion_site_symmetry_1
_geom_torsion_site_symmetry_4
N1 Sn1 S2 N2 168.1(2) . .
Cl1 Sn1 S2 N2 75.82(14) . .
S1 Sn1 S2 N2 -50.89(14) 3_655 .
S1 Sn1 S2 N2 -163.56(14) . .
N2 Sn1 S2 N1 -168.1(2) . .
Cl1 Sn1 S2 N1 -92.27(14) . .
S1 Sn1 S2 N1 141.02(14) 3_655 .
S1 Sn1 S2 N1 28.35(14) . .
N1 Sn1 S2 C5 -97.28(17) . .
N2 Sn1 S2 C5 94.64(17) . .
Cl1 Sn1 S2 C5 170.45(10) . .
S1 Sn1 S2 C5 43.74(11) 3_655 .
S1 Sn1 S2 C5 -68.93(11) . .
N2 S2 N1 C1 175.6(3) . .
C5 S2 N1 C1 -78.5(3) . .
Sn1 S2 N1 C1 -175.6(3) . .
N2 S2 N1 Sn1 -8.80(14) . .
C5 S2 N1 Sn1 97.07(15) . .
N2 Sn1 N1 C1 -178.4(3) . .
Cl1 Sn1 N1 C1 -87.0(3) . .
S1 Sn1 N1 C1 115.6(3) 3_655 .
S1 Sn1 N1 C1 16.6(3) . .
S2 Sn1 N1 C1 174.5(4) . .
N2 Sn1 N1 S2 7.13(12) . .
Cl1 Sn1 N1 S2 98.50(12) . .
S1 Sn1 N1 S2 -58.90(18) 3_655 .
S1 Sn1 N1 S2 -157.86(11) . .
N1 S2 N2 C11 -148.8(2) . .
C5 S2 N2 C11 103.4(3) . .
Sn1 S2 N2 C11 -157.3(3) . .
N1 S2 N2 Sn1 8.54(14) . .
C5 S2 N2 Sn1 -99.30(14) . .
N1 Sn1 N2 C11 142.7(3) . .
Cl1 Sn1 N2 C11 38.2(3) . .
S1 Sn1 N2 C11 -74.6(3) 3_655 .
S1 Sn1 N2 C11 -172.3(2) . .
S2 Sn1 N2 C11 149.9(4) . .
N1 Sn1 N2 S2 -7.16(12) . .
Cl1 Sn1 N2 S2 -111.68(11) . .
S1 Sn1 N2 S2 135.54(11) 3_655 .
S1 Sn1 N2 S2 37.8(3) . .
N2 S2 C5 C6 -153.2(2) . .
N1 S2 C5 C6 109.2(3) . .
Sn1 S2 C5 C6 157.2(2) . .
N2 S2 C5 C10 26.9(3) . .
N1 S2 C5 C10 -70.7(3) . .
Sn1 S2 C5 C10 -22.7(3) . .
S2 N2 C11 C12 -61.6(3) . .
Sn1 N2 C11 C12 152.6(3) . .
S2 N2 C11 C13 60.1(4) . .
Sn1 N2 C11 C13 -85.7(4) . .
S2 N2 C11 C14 179.6(2) . .
Sn1 N2 C11 C14 33.8(4) . .
S2 N1 C1 C3 -26.8(4) . .
Sn1 N1 C1 C3 159.6(3) . .
S2 N1 C1 C2 95.5(3) . .
Sn1 N1 C1 C2 -78.0(4) . .
S2 N1 C1 C4 -144.4(2) . .
Sn1 N1 C1 C4 42.1(4) . .
C10 C5 C6 C7 2.1(5) . .
S2 C5 C6 C7 -177.8(3) . .
C6 C5 C10 C9 -1.6(5) . .
S2 C5 C10 C9 178.3(3) . .
C17 C15 C16 C17 0.0(6) 3_765 .
C15 C16 C17 C15 0.0(6) . 3_765
C5 C6 C7 C8 -1.2(5) . .
C5 C10 C9 C8 0.2(5) . .
C6 C7 C8 C9 -0.2(5) . .
C10 C9 C8 C7 0.7(5) . .
N1 Sn1 S1 Sn1 139.13(8) . 3_655
N2 Sn1 S1 Sn1 98.2(2) . 3_655
Cl1 Sn1 S1 Sn1 -112.70(3) . 3_655
S1 Sn1 S1 Sn1 0.0 3_655 3_655
S2 Sn1 S1 Sn1 123.69(3) . 3_655
